data_9005613
loop_
_publ_author_name
'Carraro, A.'

_publ_section_title
;
 Crystal chemistry of Cr-spinels from a suite of spinel peridotite mantle
 xenoliths from the Predazzo Area (Dolomites, Northern Italy)
 Sample: I2SP1
;
_journal_name_full 'European Journal of Mineralogy'
_journal_page_first 681
_journal_page_last 688
_journal_paper_doi 10.1127/0935-1221/2003/0015-0681
_journal_volume 15
_journal_year 2003
_chemical_compound_source 'Predazzo area, Dolomites, Northern Italy'
_chemical_formula_sum 'Al1.711 Cr0.216 Fe0.263 Mg0.794 Mn0.002 Ni0.008 O4 Ti0.001 V0.002 Zn0.003'
_chemical_name_mineral Spinel
_space_group_IT_number 227
_symmetry_space_group_name_Hall '-F 4vw 2vw 3'
_symmetry_space_group_name_H-M 'F d -3 m :2'
_cell_angle_alpha 90
_cell_angle_beta 90
_cell_angle_gamma 90
_cell_formula_units_Z 8
_cell_length_a 8.1394
_cell_length_b 8.1394
_cell_length_c 8.1394
_cell_volume 539.234
_database_code_amcsd 0007003
_exptl_crystal_density_diffrn 3.851
_cod_original_sg_symbol_H-M 'F d 3 m'
_cod_original_formula_sum 'Mg.794 Al1.711 Fe.263 Mn.002 Zn.003 Cr.216 Ni.008 Ti.001 V.002 O4'
_cod_database_code 9005613

loop_
_space_group_symop_operation_xyz
x,y,z
x,1/2+y,1/2+z
1/2+x,y,1/2+z
1/2+x,1/2+y,z
3/4+z,1/2-x,1/4+y
3/4+z,-x,3/4+y
1/4+z,1/2-x,3/4+y
1/4+z,-x,1/4+y
3/4-y,1/2+z,1/4-x
3/4-y,+z,3/4-x
1/4-y,1/2+z,3/4-x
1/4-y,+z,1/4-x
3/4+x,1/2-y,1/4+z
3/4+x,-y,3/4+z
1/4+x,1/2-y,3/4+z
1/4+x,-y,1/4+z
3/4-z,1/2+x,1/4-y
3/4-z,+x,3/4-y
1/4-z,1/2+x,3/4-y
1/4-z,+x,1/4-y
3/4+y,1/2-z,1/4+x
3/4+y,-z,3/4+x
1/4+y,1/2-z,3/4+x
1/4+y,-z,1/4+x
3/4-x,1/2+y,1/4-z
3/4-x,+y,3/4-z
1/4-x,1/2+y,3/4-z
1/4-x,+y,1/4-z
1/2+x,3/4-z,1/4-y
1/2+x,1/4-z,3/4-y
+x,3/4-z,3/4-y
+x,1/4-z,1/4-y
1/2-z,3/4+y,1/4+x
1/2-z,1/4+y,3/4+x
-z,3/4+y,3/4+x
-z,1/4+y,1/4+x
1/2+y,3/4-x,1/4-z
1/2+y,1/4-x,3/4-z
+y,3/4-x,3/4-z
+y,1/4-x,1/4-z
1/2-x,3/4+z,1/4+y
1/2-x,1/4+z,3/4+y
-x,3/4+z,3/4+y
-x,1/4+z,1/4+y
1/2+z,3/4-y,1/4-x
1/2+z,1/4-y,3/4-x
+z,3/4-y,3/4-x
+z,1/4-y,1/4-x
1/2-y,3/4+x,1/4+z
1/2-y,1/4+x,3/4+z
-y,3/4+x,3/4+z
-y,1/4+x,1/4+z
x,1/2+z,1/2+y
x,+z,+y
1/2+x,1/2+z,+y
1/2+x,+z,1/2+y
-z,1/2-y,1/2-x
-z,-y,-x
1/2-z,1/2-y,-x
1/2-z,-y,1/2-x
y,1/2+x,1/2+z
y,+x,+z
1/2+y,1/2+x,+z
1/2+y,+x,1/2+z
-x,1/2-z,1/2-y
-x,-z,-y
1/2-x,1/2-z,-y
1/2-x,-z,1/2-y
z,1/2+y,1/2+x
z,+y,+x
1/2+z,1/2+y,+x
1/2+z,+y,1/2+x
-y,1/2-x,1/2-z
-y,-x,-z
1/2-y,1/2-x,-z
1/2-y,-x,1/2-z
3/4+z,1/4+x,1/2-y
3/4+z,3/4+x,-y
1/4+z,1/4+x,-y
1/4+z,3/4+x,1/2-y
3/4-y,1/4-z,1/2+x
3/4-y,3/4-z,+x
1/4-y,1/4-z,+x
1/4-y,3/4-z,1/2+x
3/4+x,1/4+y,1/2-z
3/4+x,3/4+y,-z
1/4+x,1/4+y,-z
1/4+x,3/4+y,1/2-z
3/4-z,1/4-x,1/2+y
3/4-z,3/4-x,+y
1/4-z,1/4-x,+y
1/4-z,3/4-x,1/2+y
3/4+y,1/4+z,1/2-x
3/4+y,3/4+z,-x
1/4+y,1/4+z,-x
1/4+y,3/4+z,1/2-x
3/4-x,1/4-y,1/2+z
3/4-x,3/4-y,+z
1/4-x,1/4-y,+z
1/4-x,3/4-y,1/2+z
-z,3/4+x,3/4+y
-z,1/4+x,1/4+y
1/2-z,3/4+x,1/4+y
1/2-z,1/4+x,3/4+y
y,3/4-z,3/4-x
y,1/4-z,1/4-x
1/2+y,3/4-z,1/4-x
1/2+y,1/4-z,3/4-x
-x,3/4+y,3/4+z
-x,1/4+y,1/4+z
1/2-x,3/4+y,1/4+z
1/2-x,1/4+y,3/4+z
z,3/4-x,3/4-y
z,1/4-x,1/4-y
1/2+z,3/4-x,1/4-y
1/2+z,1/4-x,3/4-y
-y,3/4+z,3/4+x
-y,1/4+z,1/4+x
1/2-y,3/4+z,1/4+x
1/2-y,1/4+z,3/4+x
x,3/4-y,3/4-z
x,1/4-y,1/4-z
1/2+x,3/4-y,1/4-z
1/2+x,1/4-y,3/4-z
1/4-x,1/2+z,3/4-y
1/4-x,+z,1/4-y
3/4-x,1/2+z,1/4-y
3/4-x,+z,3/4-y
1/4+z,1/2-y,3/4+x
1/4+z,-y,1/4+x
3/4+z,1/2-y,1/4+x
3/4+z,-y,3/4+x
1/4-y,1/2+x,3/4-z
1/4-y,+x,1/4-z
3/4-y,1/2+x,1/4-z
3/4-y,+x,3/4-z
1/4+x,1/2-z,3/4+y
1/4+x,-z,1/4+y
3/4+x,1/2-z,1/4+y
3/4+x,-z,3/4+y
1/4-z,1/2+y,3/4-x
1/4-z,+y,1/4-x
3/4-z,1/2+y,1/4-x
3/4-z,+y,3/4-x
1/4+y,1/2-x,3/4+z
1/4+y,-x,1/4+z
3/4+y,1/2-x,1/4+z
3/4+y,-x,3/4+z
3/4-x,3/4-z,y
3/4-x,1/4-z,1/2+y
1/4-x,3/4-z,1/2+y
1/4-x,1/4-z,y
3/4+z,3/4+y,-x
3/4+z,1/4+y,1/2-x
1/4+z,3/4+y,1/2-x
1/4+z,1/4+y,-x
3/4-y,3/4-x,z
3/4-y,1/4-x,1/2+z
1/4-y,3/4-x,1/2+z
1/4-y,1/4-x,z
3/4+x,3/4+z,-y
3/4+x,1/4+z,1/2-y
1/4+x,3/4+z,1/2-y
1/4+x,1/4+z,-y
3/4-z,3/4-y,x
3/4-z,1/4-y,1/2+x
1/4-z,3/4-y,1/2+x
1/4-z,1/4-y,x
3/4+y,3/4+x,-z
3/4+y,1/4+x,1/2-z
1/4+y,3/4+x,1/2-z
1/4+y,1/4+x,-z
-z,-x,-y
-z,1/2-x,1/2-y
1/2-z,-x,1/2-y
1/2-z,1/2-x,-y
y,z,x
y,1/2+z,1/2+x
1/2+y,z,1/2+x
1/2+y,1/2+z,x
-x,-y,-z
-x,1/2-y,1/2-z
1/2-x,-y,1/2-z
1/2-x,1/2-y,-z
z,x,y
z,1/2+x,1/2+y
1/2+z,x,1/2+y
1/2+z,1/2+x,y
-y,-z,-x
-y,1/2-z,1/2-x
1/2-y,-z,1/2-x
1/2-y,1/2-z,-x

loop_
_atom_site_label
_atom_site_fract_x
_atom_site_fract_y
_atom_site_fract_z
_atom_site_occupancy
_atom_site_U_iso_or_equiv
_atom_site_type_symbol
_atom_site_attached_hydrogens
MgT 0.12500 0.12500 0.12500 0.64700 0.00550 Mg 0
AlT 0.12500 0.12500 0.12500 0.13100 0.00550 Al 0
Fe2T 0.12500 0.12500 0.12500 0.17500 0.00550 Fe 0
Fe3T 0.12500 0.12500 0.12500 0.04200 0.00550 Fe 0
MnT 0.12500 0.12500 0.12500 0.00200 0.00550 Mn 0
ZnT 0.12500 0.12500 0.12500 0.00300 0.00550 Zn 0
AlM 0.50000 0.50000 0.50000 0.79000 0.00420 Al 0
CrM 0.50000 0.50000 0.50000 0.10800 0.00420 Cr 0
MgM 0.50000 0.50000 0.50000 0.07350 0.00420 Mg 0
Fe2M 0.50000 0.50000 0.50000 0.01100 0.00420 Fe 0
Fe3M 0.50000 0.50000 0.50000 0.01200 0.00420 Fe 0
NiM 0.50000 0.50000 0.50000 0.00400 0.00420 Ni 0
TiM 0.50000 0.50000 0.50000 0.00050 0.00420 Ti 0
VM 0.50000 0.50000 0.50000 0.00100 0.00420 V 0
O 0.26280 0.26280 0.26280 1.00000 0.00740 O 0

loop_
_cod_changelog_entry_id
_cod_changelog_entry_author
_cod_changelog_entry_date
_cod_changelog_entry_text
1
;cod-tools version 3.8.0
Id: cif_guess_AMCSD_atom_types 9581 2023-05-17 12:35:41Z saulius
;
2023-05-23T09:18:38+03:00
;Derived atom types and hydrogen counts
from atom names that follow the AMCSD naming convention
(Wat == water, O-H == hydroxyl).
;

loop_
_cod_related_entry_id
_cod_related_entry_database
_cod_related_entry_code
1 AMCSD 0007003
